data_2104823
loop_
_publ_author_name
'Frey, Joseph'
'Khan, Saeed I.'
'Knobler, Carolyn B.'
'Lightner, David A.'
'Maverick, Emily F.'
'Phillips, Daniel J.'
'Rappoport, Zvi'
'Trueblood, Kenneth N.'

_publ_section_title
;
 Thermal motion of <i>tert</i>-butyl groups III. <i>tert</i>-Butyl
 substituents in aromatic hydrocarbons, the view from the bottom of the
 well
;
_journal_issue 6
_journal_name_full 'Acta Crystallographica Section B'
_journal_page_first 622
_journal_page_last 638
_journal_paper_doi 10.1107/S0108768110040024
_journal_volume 66
_journal_year 2010
_chemical_formula_moiety 'C34 H31.98 I0.02'
_chemical_formula_sum 'C34 H31.98 I0.02'
_chemical_formula_weight 443.11
_chemical_name_systematic
;
  2,15-di-(tert-butyl)-hexahelicene
;
_space_group_IT_number 61
_symmetry_cell_setting orthorhombic
_symmetry_space_group_name_Hall '-P 2ac 2ab'
_symmetry_space_group_name_H-M 'P b c a'
_atom_sites_solution_hydrogens geom
_atom_sites_solution_primary direct
_atom_sites_solution_secondary difmap
_audit_creation_method SHELXL-97
_cell_angle_alpha 90.00
_cell_angle_beta 90.00
_cell_angle_gamma 90.00
_cell_formula_units_Z 8
_cell_length_a 9.8880(6)
_cell_length_b 16.6917(10)
_cell_length_c 30.5802(18)
_cell_measurement_reflns_used 7816
_cell_measurement_temperature 298(2)
_cell_measurement_theta_max 26.12
_cell_measurement_theta_min 2.44
_cell_volume 5047.2(5)
_computing_cell_refinement 'Bruker SMART'
_computing_data_collection 'Bruker SMART'
_computing_data_reduction 'Bruker SAINT'
_computing_molecular_graphics 'Bruker SHELXTL'
_computing_publication_material 'Bruker SHELXTL'
_computing_structure_refinement 'SHELXL-97 (Sheldrick, 1997)'
_computing_structure_solution 'SHELXS-97 (Sheldrick, 1990)'
_diffrn_ambient_temperature 298(2)
_diffrn_measured_fraction_theta_full 0.982
_diffrn_measured_fraction_theta_max 0.982
_diffrn_measurement_device_type 'CCD area detector'
_diffrn_measurement_method 'phi and omega scans'
_diffrn_radiation_monochromator graphite
_diffrn_radiation_source 'fine-focus sealed tube'
_diffrn_radiation_type MoK\a
_diffrn_radiation_wavelength 0.71073
_diffrn_reflns_av_R_equivalents 0.0273
_diffrn_reflns_av_sigmaI/netI 0.0254
_diffrn_reflns_limit_h_max 12
_diffrn_reflns_limit_h_min -10
_diffrn_reflns_limit_k_max 22
_diffrn_reflns_limit_k_min -12
_diffrn_reflns_limit_l_max 39
_diffrn_reflns_limit_l_min -38
_diffrn_reflns_number 29923
_diffrn_reflns_theta_full 28.29
_diffrn_reflns_theta_max 28.29
_diffrn_reflns_theta_min 2.44
_exptl_absorpt_coefficient_mu 0.090
_exptl_absorpt_correction_T_max 1.0
_exptl_absorpt_correction_T_min 0.810468
_exptl_absorpt_correction_type multi-scan
_exptl_absorpt_process_details 'SADABS (Bruker)'
_exptl_crystal_colour colourless
_exptl_crystal_density_diffrn 1.166
_exptl_crystal_density_method 'not measured'
_exptl_crystal_description cut-prism
_exptl_crystal_F_000 1896
_exptl_crystal_size_max 0.6
_exptl_crystal_size_mid 0.4
_exptl_crystal_size_min 0.3
_refine_diff_density_max 0.192
_refine_diff_density_min -0.175
_refine_ls_extinction_method none
_refine_ls_goodness_of_fit_ref 1.030
_refine_ls_hydrogen_treatment constr
_refine_ls_matrix_type full
_refine_ls_number_parameters 331
_refine_ls_number_reflns 6166
_refine_ls_number_restraints 0
_refine_ls_restrained_S_all 1.030
_refine_ls_R_factor_all 0.0906
_refine_ls_R_factor_gt 0.0503
_refine_ls_shift/su_max 0.009
_refine_ls_shift/su_mean 0.000
_refine_ls_structure_factor_coef Fsqd
_refine_ls_weighting_details 'calc w=1/[\s^2^(Fo^2^)+(0.0704P)^2^+1.1583P] where P=(Fo^2^+2Fc^2^)/3'
_refine_ls_weighting_scheme calc
_refine_ls_wR_factor_gt 0.1335
_refine_ls_wR_factor_ref 0.1613
_reflns_number_gt 3865
_reflns_number_total 6166
_reflns_threshold_expression >2sigma(I)
_cod_data_source_file bk5096.cif
_cod_data_source_block Vc
_cod_database_code 2104823

loop_
_symmetry_equiv_pos_as_xyz
'x, y, z'
'-x+1/2, -y, z+1/2'
'-x, y+1/2, -z+1/2'
'x+1/2, -y+1/2, -z'
'-x, -y, -z'
'x-1/2, y, -z-1/2'
'x, -y-1/2, z-1/2'
'-x-1/2, y-1/2, z'

loop_
_atom_site_type_symbol
_atom_site_label
_atom_site_fract_x
_atom_site_fract_y
_atom_site_fract_z
_atom_site_U_iso_or_equiv
_atom_site_adp_type
_atom_site_calc_flag
_atom_site_refinement_flags
_atom_site_occupancy
_atom_site_disorder_assembly
_atom_site_disorder_group
C C1 0.41881(16) 0.98463(8) 0.38390(5) 0.0427(3) Uani d . 1 A 1
H H1 0.4740 0.9448 0.3723 0.051 Uiso calc R 1 A 1
C C2 0.39318(16) 1.05154(8) 0.35907(5) 0.0450(4) Uani d . 1 A 1
C C3 0.30813(19) 1.11104(10) 0.37712(6) 0.0582(4) Uani d . 1 A 1
H H3 0.2849 1.1555 0.3604 0.070 Uiso calc R 1 A 1
C C4 0.2600(2) 1.10446(10) 0.41834(6) 0.0640(5) Uani d . 1 A 1
H H4 0.2058 1.1451 0.4296 0.077 Uiso calc PR 0.99 A 1
C C5 0.2559(2) 1.03590(13) 0.48977(6) 0.0753(6) Uani d . 1 A 1
H H5 0.2007 1.0756 0.5015 0.090 Uiso calc R 1 A 1
C C6 0.3033(2) 0.97711(14) 0.51540(6) 0.0755(6) Uani d . 1 A 1
H H6 0.2884 0.9800 0.5454 0.091 Uiso calc R 1 A 1
C C7 0.4343(2) 0.85338(14) 0.52669(7) 0.0751(6) Uani d . 1 A 1
H H7 0.4199 0.8574 0.5567 0.090 Uiso calc R 1 A 1
C C8 0.5102(2) 0.79391(14) 0.51102(7) 0.0753(6) Uani d . 1 A 1
H H8 0.5578 0.7614 0.5303 0.090 Uiso calc R 1 A 1
C C9 0.6031(2) 0.71742(12) 0.44940(9) 0.0825(7) Uani d . 1 A 1
H H9 0.6506 0.6856 0.4691 0.099 Uiso calc R 1 A 1
C C10 0.6156(2) 0.70336(12) 0.40635(9) 0.0797(6) Uani d . 1 A 1
H H10 0.6808 0.6675 0.3964 0.096 Uiso calc R 1 A 1
C C11 0.5365(2) 0.72418(11) 0.33082(8) 0.0751(6) Uani d . 1 A 1
H H11 0.6046 0.6903 0.3209 0.090 Uiso calc R 1 A 1
C C12 0.4482(2) 0.75348(12) 0.30216(7) 0.0704(6) Uani d . 1 A 1
H H12 0.4604 0.7443 0.2724 0.084 Uiso calc R 1 A 1
C C13 0.2283(2) 0.82066(11) 0.28870(6) 0.0670(5) Uani d . 1 A 1
H H13 0.2369 0.8103 0.2589 0.080 Uiso calc PR 0.99 A 1
C C14 0.1133(2) 0.85627(11) 0.30371(6) 0.0635(5) Uani d . 1 A 1
H H14 0.0461 0.8710 0.2840 0.076 Uiso calc R 1 A 1
C C15 0.09474(17) 0.87103(9) 0.34867(5) 0.0515(4) Uani d . 1 A 1
C C16 0.20021(16) 0.85243(8) 0.37621(5) 0.0449(4) Uani d . 1 A 1
H H16 0.1897 0.8624 0.4059 0.054 Uiso calc R 1 A 1
C C17 0.32332(16) 0.81910(8) 0.36173(5) 0.0452(4) Uani d . 1 A 1
C C18 0.33413(19) 0.79918(9) 0.31685(6) 0.0553(4) Uani d . 1 A 1
C C19 0.43393(16) 0.79943(9) 0.39096(6) 0.0487(4) Uani d . 1 A 1
C C20 0.52996(18) 0.74291(10) 0.37584(7) 0.0630(5) Uani d . 1 A 1
C C21 0.44665(16) 0.82837(9) 0.43556(6) 0.0511(4) Uani d . 1 A 1
C C22 0.51947(19) 0.77937(11) 0.46550(7) 0.0650(5) Uani d . 1 A 1
C C23 0.39252(17) 0.90270(9) 0.45248(5) 0.0486(4) Uani d . 1 A 1
C C24 0.3754(2) 0.91058(11) 0.49824(6) 0.0606(5) Uani d . 1 A 1
C C25 0.36506(17) 0.97362(9) 0.42625(5) 0.0461(4) Uani d . 1 A 1
C C26 0.28999(19) 1.03752(10) 0.44455(5) 0.0562(4) Uani d . 1 A 1
C C27 0.45497(18) 1.06466(9) 0.31386(5) 0.0515(4) Uani d . 1 A 1
C C28 0.5487(3) 1.13743(13) 0.31565(8) 0.0919(8) Uani d . 1 A 1
H H28A 0.4979 1.1838 0.3244 0.138 Uiso calc R 1 A 1
H H28B 0.5873 1.1464 0.2873 0.138 Uiso calc R 1 A 1
H H28C 0.6196 1.1278 0.3364 0.138 Uiso calc R 1 A 1
C C29 0.3420(3) 1.07973(15) 0.28066(7) 0.0886(7) Uani d . 1 A 1
H H29A 0.2849 1.0333 0.2789 0.133 Uiso calc R 1 A 1
H H29B 0.3809 1.0903 0.2525 0.133 Uiso calc R 1 A 1
H H29C 0.2893 1.1251 0.2898 0.133 Uiso calc R 1 A 1
C C30 0.5367(2) 0.99312(12) 0.29801(6) 0.0751(6) Uani d . 1 A 1
H H30A 0.6096 0.9831 0.3180 0.113 Uiso calc R 1 A 1
H H30B 0.5726 1.0043 0.2695 0.113 Uiso calc R 1 A 1
H H30C 0.4793 0.9468 0.2966 0.113 Uiso calc R 1 A 1
C C31 -0.03779(19) 0.90633(11) 0.36511(6) 0.0631(5) Uani d . 1 A 1
C C32 -0.0526(3) 0.99118(15) 0.34807(11) 0.1130(10) Uani d . 1 A 1
H H32A -0.1361 1.0136 0.3584 0.170 Uiso calc R 1 A 1
H H32B -0.0527 0.9905 0.3167 0.170 Uiso calc R 1 A 1
H H32C 0.0216 1.0232 0.3583 0.170 Uiso calc R 1 A 1
C C33 -0.0442(3) 0.9103(3) 0.41400(9) 0.184(2) Uani d . 1 A 1
H H33A -0.0352 0.8573 0.4259 0.276 Uiso calc R 1 A 1
H H33B -0.1294 0.9327 0.4228 0.276 Uiso calc R 1 A 1
H H33C 0.0280 0.9435 0.4247 0.276 Uiso calc R 1 A 1
C C34 -0.1568(3) 0.85794(18) 0.34776(14) 0.1481(15) Uani d . 1 A 1
H H34A -0.1503 0.8038 0.3581 0.222 Uiso calc R 1 A 1
H H34B -0.1552 0.8583 0.3164 0.222 Uiso calc R 1 A 1
H H34C -0.2398 0.8813 0.3579 0.222 Uiso calc R 1 A 1
I I1 0.180(2) 1.1555(14) 0.4684(7) 0.122(7) Uani d P 0.01 B 2
I I2 0.252(3) 0.8037(13) 0.2373(7) 0.123(7) Uani d P 0.01 C 3

loop_
_atom_site_aniso_label
_atom_site_aniso_U_11
_atom_site_aniso_U_22
_atom_site_aniso_U_33
_atom_site_aniso_U_12
_atom_site_aniso_U_13
_atom_site_aniso_U_23
C1 0.0475(9) 0.0343(7) 0.0462(8) 0.0001(6) -0.0014(7) -0.0010(6)
C2 0.0521(9) 0.0361(7) 0.0468(8) -0.0021(6) -0.0054(7) -0.0001(6)
C3 0.0728(12) 0.0407(8) 0.0611(10) 0.0113(8) -0.0073(9) 0.0015(7)
C4 0.0765(13) 0.0485(9) 0.0670(11) 0.0173(9) 0.0033(10) -0.0110(8)
C5 0.0903(15) 0.0740(13) 0.0615(11) 0.0094(11) 0.0205(11) -0.0103(10)
C6 0.0911(16) 0.0874(15) 0.0479(10) -0.0035(12) 0.0129(10) -0.0019(10)
C7 0.0732(14) 0.0966(16) 0.0554(11) -0.0139(12) -0.0046(10) 0.0263(11)
C8 0.0662(13) 0.0838(14) 0.0759(14) -0.0077(11) -0.0149(11) 0.0370(11)
C9 0.0602(13) 0.0647(13) 0.123(2) 0.0127(10) -0.0060(13) 0.0302(13)
C10 0.0557(12) 0.0540(11) 0.129(2) 0.0160(9) 0.0057(13) 0.0101(12)
C11 0.0656(13) 0.0501(10) 0.1098(18) 0.0028(9) 0.0246(12) -0.0159(11)
C12 0.0781(14) 0.0571(11) 0.0759(13) -0.0133(10) 0.0262(11) -0.0213(10)
C13 0.0848(14) 0.0646(11) 0.0516(10) -0.0178(10) 0.0040(10) -0.0087(8)
C14 0.0730(13) 0.0605(11) 0.0569(10) -0.0113(9) -0.0136(9) 0.0051(8)
C15 0.0527(10) 0.0444(8) 0.0576(10) -0.0049(7) -0.0037(8) 0.0081(7)
C16 0.0486(9) 0.0385(7) 0.0477(8) -0.0012(6) 0.0018(7) 0.0032(6)
C17 0.0487(9) 0.0315(7) 0.0554(9) -0.0051(6) 0.0066(7) 0.0013(6)
C18 0.0651(11) 0.0414(8) 0.0594(10) -0.0123(8) 0.0111(9) -0.0083(7)
C19 0.0445(9) 0.0337(7) 0.0679(10) -0.0013(6) 0.0068(7) 0.0063(7)
C20 0.0503(10) 0.0406(8) 0.0982(14) 0.0015(7) 0.0134(10) 0.0015(9)
C21 0.0425(9) 0.0463(8) 0.0644(10) -0.0017(7) 0.0002(7) 0.0161(7)
C22 0.0508(10) 0.0578(11) 0.0862(14) -0.0030(8) -0.0069(9) 0.0263(9)
C23 0.0468(9) 0.0513(9) 0.0478(8) -0.0042(7) 0.0008(7) 0.0085(7)
C24 0.0613(11) 0.0703(11) 0.0502(9) -0.0103(9) 0.0020(8) 0.0104(8)
C25 0.0504(9) 0.0422(8) 0.0456(8) -0.0016(7) 0.0002(7) -0.0007(6)
C26 0.0645(11) 0.0529(9) 0.0513(9) 0.0033(8) 0.0058(8) -0.0066(7)
C27 0.0611(10) 0.0447(8) 0.0488(9) -0.0046(7) -0.0045(7) 0.0092(7)
C28 0.115(2) 0.0730(14) 0.0874(15) -0.0389(13) 0.0041(14) 0.0131(11)
C29 0.0940(17) 0.1143(19) 0.0575(12) 0.0148(14) -0.0171(11) 0.0051(11)
C30 0.0921(16) 0.0693(12) 0.0639(12) 0.0099(11) 0.0262(11) 0.0117(9)
C31 0.0524(10) 0.0626(11) 0.0743(12) 0.0095(8) -0.0049(9) 0.0117(9)
C32 0.107(2) 0.0645(14) 0.168(3) 0.0204(14) 0.0034(19) 0.0081(16)
C33 0.114(2) 0.349(6) 0.0885(19) 0.144(3) 0.0345(17) 0.042(3)
C34 0.0589(16) 0.096(2) 0.289(5) -0.0077(14) 0.007(2) -0.045(2)
I1 0.122(17) 0.127(16) 0.116(14) 0.021(13) -0.011(12) -0.002(12)
I2 0.146(18) 0.118(15) 0.106(13) -0.005(13) 0.015(13) -0.034(11)

loop_
_atom_type_symbol
_atom_type_description
_atom_type_scat_dispersion_real
_atom_type_scat_dispersion_imag
_atom_type_scat_source
C C 0.0033 0.0016 'International Tables Vol C Tables 4.2.6.8 and 6.1.1.4'
H H 0.0000 0.0000 'International Tables Vol C Tables 4.2.6.8 and 6.1.1.4'
I I -0.4742 1.8119 'International Tables Vol C Tables 4.2.6.8 and 6.1.1.4'

loop_
_geom_angle_atom_site_label_1
_geom_angle_atom_site_label_2
_geom_angle_atom_site_label_3
_geom_angle_site_symmetry_1
_geom_angle_site_symmetry_3
_geom_angle
_geom_angle_publ_flag
C2 C1 C25 . . 122.90(14) ?
C2 C1 H1 . . 118.5 ?
C25 C1 H1 . . 118.5 ?
C1 C2 C3 . . 117.71(14) ?
C1 C2 C27 . . 122.89(14) ?
C3 C2 C27 . . 119.38(13) ?
C4 C3 C2 . . 121.10(15) ?
C4 C3 H3 . . 119.4 ?
C2 C3 H3 . . 119.4 ?
C3 C4 C26 . . 121.42(16) ?
C3 C4 H4 . . 119.3 ?
C26 C4 H4 . . 119.3 ?
C6 C5 C26 . . 119.93(18) ?
C6 C5 H5 . . 120.0 ?
C26 C5 H5 . . 120.0 ?
C5 C6 C24 . . 122.14(17) ?
C5 C6 H6 . . 118.9 ?
C24 C6 H6 . . 118.9 ?
C8 C7 C24 . . 120.81(19) ?
C8 C7 H7 . . 119.6 ?
C24 C7 H7 . . 119.6 ?
C7 C8 C22 . . 121.16(18) ?
C7 C8 H8 . . 119.4 ?
C22 C8 H8 . . 119.4 ?
C10 C9 C22 . . 121.57(19) ?
C10 C9 H9 . . 119.2 ?
C22 C9 H9 . . 119.2 ?
C9 C10 C20 . . 120.45(19) ?
C9 C10 H10 . . 119.8 ?
C20 C10 H10 . . 119.8 ?
C12 C11 C20 . . 122.02(18) ?
C12 C11 H11 . . 119.0 ?
C20 C11 H11 . . 119.0 ?
C11 C12 C18 . . 120.37(19) ?
C11 C12 H12 . . 119.8 ?
C18 C12 H12 . . 119.8 ?
C14 C13 C18 . . 121.84(17) ?
C14 C13 H13 . . 119.1 ?
C18 C13 H13 . . 119.1 ?
C13 C14 C15 . . 120.90(18) ?
C13 C14 H14 . . 119.6 ?
C15 C14 H14 . . 119.6 ?
C16 C15 C14 . . 117.35(16) ?
C16 C15 C31 . . 122.52(15) ?
C14 C15 C31 . . 120.13(16) ?
C15 C16 C17 . . 123.44(15) ?
C15 C16 H16 . . 118.3 ?
C17 C16 H16 . . 118.3 ?
C16 C17 C18 . . 117.54(15) ?
C16 C17 C19 . . 123.15(14) ?
C18 C17 C19 . . 119.17(15) ?
C13 C18 C17 . . 118.62(16) ?
C13 C18 C12 . . 122.06(17) ?
C17 C18 C12 . . 119.21(18) ?
C20 C19 C17 . . 117.07(16) ?
C20 C19 C21 . . 118.05(16) ?
C17 C19 C21 . . 124.67(14) ?
C11 C20 C19 . . 119.75(18) ?
C11 C20 C10 . . 120.60(19) ?
C19 C20 C10 . . 119.61(19) ?
C22 C21 C23 . . 116.74(16) ?
C22 C21 C19 . . 117.17(16) ?
C23 C21 C19 . . 126.08(14) ?
C9 C22 C8 . . 120.40(19) ?
C9 C22 C21 . . 119.5(2) ?
C8 C22 C21 . . 120.06(19) ?
C24 C23 C21 . . 118.51(15) ?
C24 C23 C25 . . 116.54(15) ?
C21 C23 C25 . . 124.71(14) ?
C23 C24 C7 . . 119.69(19) ?
C23 C24 C6 . . 119.85(17) ?
C7 C24 C6 . . 120.44(18) ?
C1 C25 C26 . . 117.52(14) ?
C1 C25 C23 . . 122.76(14) ?
C26 C25 C23 . . 119.55(14) ?
C4 C26 C25 . . 118.97(15) ?
C4 C26 C5 . . 121.23(16) ?
C25 C26 C5 . . 119.61(16) ?
C30 C27 C2 . . 112.85(13) ?
C30 C27 C28 . . 108.26(18) ?
C2 C27 C28 . . 108.91(15) ?
C30 C27 C29 . . 107.78(16) ?
C2 C27 C29 . . 109.40(16) ?
C28 C27 C29 . . 109.60(17) ?
C33 C31 C32 . . 107.3(2) ?
C33 C31 C34 . . 109.8(3) ?
C32 C31 C34 . . 107.5(2) ?
C33 C31 C15 . . 112.52(16) ?
C32 C31 C15 . . 109.34(18) ?
C34 C31 C15 . . 110.17(18) ?

loop_
_geom_bond_atom_site_label_1
_geom_bond_atom_site_label_2
_geom_bond_site_symmetry_2
_geom_bond_distance
_geom_bond_publ_flag
C1 C2 . 1.374(2) ?
C1 C25 . 1.412(2) ?
C1 H1 . 0.9300 ?
C2 C3 . 1.414(2) ?
C2 C27 . 1.527(2) ?
C3 C4 . 1.352(3) ?
C3 H3 . 0.9300 ?
C4 C26 . 1.407(3) ?
C4 H4 . 0.9300 ?
C5 C6 . 1.341(3) ?
C5 C26 . 1.424(2) ?
C5 H5 . 0.9300 ?
C6 C24 . 1.420(3) ?
C6 H6 . 0.9300 ?
C7 C8 . 1.333(3) ?
C7 C24 . 1.417(3) ?
C7 H7 . 0.9300 ?
C8 C22 . 1.416(3) ?
C8 H8 . 0.9300 ?
C9 C10 . 1.343(3) ?
C9 C22 . 1.413(3) ?
C9 H9 . 0.9300 ?
C10 C20 . 1.423(3) ?
C10 H10 . 0.9300 ?
C11 C12 . 1.331(3) ?
C11 C20 . 1.413(3) ?
C11 H11 . 0.9300 ?
C12 C18 . 1.434(3) ?
C12 H12 . 0.9300 ?
C13 C14 . 1.363(3) ?
C13 C18 . 1.401(3) ?
C13 H13 . 0.9300 ?
C14 C15 . 1.409(2) ?
C14 H14 . 0.9300 ?
C15 C16 . 1.376(2) ?
C15 C31 . 1.522(3) ?
C16 C17 . 1.410(2) ?
C16 H16 . 0.9300 ?
C17 C18 . 1.416(2) ?
C17 C19 . 1.450(2) ?
C19 C20 . 1.416(2) ?
C19 C21 . 1.452(2) ?
C21 C22 . 1.423(2) ?
C21 C23 . 1.447(2) ?
C23 C24 . 1.416(2) ?
C23 C25 . 1.455(2) ?
C25 C26 . 1.415(2) ?
C27 C30 . 1.521(3) ?
C27 C28 . 1.529(3) ?
C27 C29 . 1.530(3) ?
C28 H28A . 0.9600 ?
C28 H28B . 0.9600 ?
C28 H28C . 0.9600 ?
C29 H29A . 0.9600 ?
C29 H29B . 0.9600 ?
C29 H29C . 0.9600 ?
C30 H30A . 0.9600 ?
C30 H30B . 0.9600 ?
C30 H30C . 0.9600 ?
C31 C33 . 1.498(3) ?
C31 C32 . 1.516(3) ?
C31 C34 . 1.522(3) ?
C32 H32A . 0.9600 ?
C32 H32B . 0.9600 ?
C32 H32C . 0.9600 ?
C33 H33A . 0.9600 ?
C33 H33B . 0.9600 ?
C33 H33C . 0.9600 ?
C34 H34A . 0.9600 ?
C34 H34B . 0.9600 ?
C34 H34C . 0.9600 ?

loop_
_geom_torsion_atom_site_label_1
_geom_torsion_atom_site_label_2
_geom_torsion_atom_site_label_3
_geom_torsion_atom_site_label_4
_geom_torsion_site_symmetry_1
_geom_torsion_site_symmetry_2
_geom_torsion_site_symmetry_3
_geom_torsion_site_symmetry_4
_geom_torsion
_geom_torsion_publ_flag
C25 C1 C2 C3 . . . . -0.5(2) ?
C25 C1 C2 C27 . . . . 177.98(14) ?
C1 C2 C3 C4 . . . . 3.7(3) ?
C27 C2 C3 C4 . . . . -174.87(17) ?
C2 C3 C4 C26 . . . . -1.4(3) ?
C26 C5 C6 C24 . . . . -6.9(3) ?
C24 C7 C8 C22 . . . . -8.7(3) ?
C22 C9 C10 C20 . . . . -9.2(3) ?
C20 C11 C12 C18 . . . . -6.3(3) ?
C18 C13 C14 C15 . . . . -1.7(3) ?
C13 C14 C15 C16 . . . . 3.7(2) ?
C13 C14 C15 C31 . . . . -176.38(17) ?
C14 C15 C16 C17 . . . . -0.6(2) ?
C31 C15 C16 C17 . . . . 179.46(14) ?
C15 C16 C17 C18 . . . . -4.3(2) ?
C15 C16 C17 C19 . . . . -179.82(14) ?
C14 C13 C18 C17 . . . . -3.4(3) ?
C14 C13 C18 C12 . . . . 172.57(17) ?
C16 C17 C18 C13 . . . . 6.2(2) ?
C19 C17 C18 C13 . . . . -178.11(14) ?
C16 C17 C18 C12 . . . . -169.89(14) ?
C19 C17 C18 C12 . . . . 5.8(2) ?
C11 C12 C18 C13 . . . . -170.12(18) ?
C11 C12 C18 C17 . . . . 5.8(3) ?
C16 C17 C19 C20 . . . . 158.91(14) ?
C18 C17 C19 C20 . . . . -16.5(2) ?
C16 C17 C19 C21 . . . . -15.8(2) ?
C18 C17 C19 C21 . . . . 168.77(14) ?
C12 C11 C20 C19 . . . . -5.2(3) ?
C12 C11 C20 C10 . . . . 172.52(19) ?
C17 C19 C20 C11 . . . . 16.4(2) ?
C21 C19 C20 C11 . . . . -168.60(16) ?
C17 C19 C20 C10 . . . . -161.35(16) ?
C21 C19 C20 C10 . . . . 13.7(2) ?
C9 C10 C20 C11 . . . . -175.6(2) ?
C9 C10 C20 C19 . . . . 2.1(3) ?
C20 C19 C21 C22 . . . . -22.2(2) ?
C17 C19 C21 C22 . . . . 152.40(15) ?
C20 C19 C21 C23 . . . . 157.53(16) ?
C17 C19 C21 C23 . . . . -27.8(2) ?
C10 C9 C22 C8 . . . . -178.7(2) ?
C10 C9 C22 C21 . . . . -0.1(3) ?
C7 C8 C22 C9 . . . . 178.3(2) ?
C7 C8 C22 C21 . . . . -0.3(3) ?
C23 C21 C22 C9 . . . . -164.04(17) ?
C19 C21 C22 C9 . . . . 15.8(2) ?
C23 C21 C22 C8 . . . . 14.6(2) ?
C19 C21 C22 C8 . . . . -165.61(16) ?
C22 C21 C23 C24 . . . . -20.1(2) ?
C19 C21 C23 C24 . . . . 160.10(16) ?
C22 C21 C23 C25 . . . . 154.04(16) ?
C19 C21 C23 C25 . . . . -25.7(3) ?
C21 C23 C24 C7 . . . . 12.0(3) ?
C25 C23 C24 C7 . . . . -162.65(17) ?
C21 C23 C24 C6 . . . . -170.06(17) ?
C25 C23 C24 C6 . . . . 15.3(3) ?
C8 C7 C24 C23 . . . . 2.7(3) ?
C8 C7 C24 C6 . . . . -175.3(2) ?
C5 C6 C24 C23 . . . . -3.6(3) ?
C5 C6 C24 C7 . . . . 174.3(2) ?
C2 C1 C25 C26 . . . . -4.7(2) ?
C2 C1 C25 C23 . . . . -179.95(15) ?
C24 C23 C25 C1 . . . . 158.04(16) ?
C21 C23 C25 C1 . . . . -16.2(3) ?
C24 C23 C25 C26 . . . . -17.1(2) ?
C21 C23 C25 C26 . . . . 168.64(16) ?
C3 C4 C26 C25 . . . . -4.1(3) ?
C3 C4 C26 C5 . . . . 170.8(2) ?
C1 C25 C26 C4 . . . . 6.9(2) ?
C23 C25 C26 C4 . . . . -177.71(17) ?
C1 C25 C26 C5 . . . . -168.06(17) ?
C23 C25 C26 C5 . . . . 7.3(3) ?
C6 C5 C26 C4 . . . . -169.9(2) ?
C6 C5 C26 C25 . . . . 4.9(3) ?
C1 C2 C27 C30 . . . . 5.0(2) ?
C3 C2 C27 C30 . . . . -176.47(16) ?
C1 C2 C27 C28 . . . . -115.20(19) ?
C3 C2 C27 C28 . . . . 63.3(2) ?
C1 C2 C27 C29 . . . . 125.02(18) ?
C3 C2 C27 C29 . . . . -56.5(2) ?
C16 C15 C31 C33 . . . . -5.7(3) ?
C14 C15 C31 C33 . . . . 174.4(3) ?
C16 C15 C31 C32 . . . . 113.4(2) ?
C14 C15 C31 C32 . . . . -66.5(2) ?
C16 C15 C31 C34 . . . . -128.6(2) ?
C14 C15 C31 C34 . . . . 51.5(3) ?
